data_7036625
loop_
_publ_author_name
'Casula, Arianna'
'Nairi, Valentina'
'Fern\'andez-Moreira, Vanesa'
'Laguna, Antonio'
'Lippolis, Vito'
'Garau, Alessandra'
'Gimeno, M Concepci\'on'

_publ_section_title
;
 Re(i) derivatives functionalised with thioether crowns containing the
 1,10-phenanthroline subunit as a new class of chemosensors.
;
_journal_issue 42
_journal_name_full 'Dalton transactions (Cambridge, England : 2003)'
_journal_page_first 18506
_journal_page_last 18517
_journal_paper_doi 10.1039/c5dt02723c
_journal_volume 44
_journal_year 2015
_chemical_formula_sum 'C28 H23 Ag F6 N3 O9 Re S5'
_chemical_formula_weight 1113.86
_chemical_name_systematic
; 
 ? 
;
_space_group_IT_number 2
_symmetry_cell_setting triclinic
_symmetry_space_group_name_Hall '-P 1'
_symmetry_space_group_name_H-M 'P -1'
_atom_sites_solution_hydrogens geom
_atom_sites_solution_primary direct
_atom_sites_solution_secondary difmap
_audit_creation_method SHELXL-97
_audit_update_record
;
2015-09-04 deposited with the CCDC.
2015-09-23 downloaded from the CCDC.
;
_cell_angle_alpha 95.31(3)
_cell_angle_beta 93.94(3)
_cell_angle_gamma 101.67(3)
_cell_formula_units_Z 2
_cell_length_a 8.0661(16)
_cell_length_b 14.506(3)
_cell_length_c 16.119(3)
_cell_measurement_reflns_used 7364
_cell_measurement_temperature 546(2)
_cell_measurement_theta_max 27.4020
_cell_measurement_theta_min 4.3280
_cell_volume 1831.7(7)
_computing_cell_refinement
;
CrysAlisPro, Agilent Technologies,
Version 1.171.36.28 (release 01-02-2013 CrysAlis171 .NET)
(compiled Feb  1 2013,16:14:44)
;
_computing_data_collection
;
CrysAlisPro, Agilent Technologies,
Version 1.171.36.28 (release 01-02-2013 CrysAlis171 .NET)
(compiled Feb  1 2013,16:14:44)
;
_computing_data_reduction
;
CrysAlisPro, Agilent Technologies,
Version 1.171.36.28 (release 01-02-2013 CrysAlis171 .NET)
(compiled Feb  1 2013,16:14:44)
;
_computing_molecular_graphics XP
_computing_publication_material XCIF
_computing_structure_refinement 'SHELXL-97 (Sheldrick, 1997)'
_computing_structure_solution 'SHELXS-97 (Sheldrick, 1990)'
_diffrn_ambient_temperature 546(2)
_diffrn_detector_area_resol_mean 16.0655
_diffrn_measured_fraction_theta_full 0.994
_diffrn_measured_fraction_theta_max 0.994
_diffrn_measurement_device_type 'Xcalibur, Sapphire3'
_diffrn_measurement_method '\w rotations'
_diffrn_radiation_monochromator graphite
_diffrn_radiation_source 'fine-focus sealed tube'
_diffrn_radiation_type MoK\a
_diffrn_radiation_wavelength 0.71073
_diffrn_reflns_av_R_equivalents 0.0915
_diffrn_reflns_av_sigmaI/netI 0.1050
_diffrn_reflns_limit_h_max 9
_diffrn_reflns_limit_h_min -9
_diffrn_reflns_limit_k_max 17
_diffrn_reflns_limit_k_min -17
_diffrn_reflns_limit_l_max 19
_diffrn_reflns_limit_l_min -19
_diffrn_reflns_number 27491
_diffrn_reflns_theta_full 25.50
_diffrn_reflns_theta_max 25.50
_diffrn_reflns_theta_min 4.23
_exptl_absorpt_coefficient_mu 4.205
_exptl_absorpt_correction_T_max 0.8498
_exptl_absorpt_correction_T_min 0.6323
_exptl_absorpt_correction_type multi-scan
_exptl_absorpt_process_details
;
CrysAlisPro, Agilent Technologies,
Version 1.171.36.28 (release 01-02-2013 CrysAlis171 .NET)
(compiled Feb  1 2013,16:14:44)
Empirical absorption correction using spherical harmonics,
 implemented in SCALE3 ABSPACK scaling algorithm.
;
_exptl_crystal_colour pale-yellow
_exptl_crystal_density_diffrn 2.019
_exptl_crystal_density_method 'not measured'
_exptl_crystal_description needle
_exptl_crystal_F_000 1080
_exptl_crystal_size_max 0.12
_exptl_crystal_size_mid 0.06
_exptl_crystal_size_min 0.04
_refine_diff_density_max 4.497
_refine_diff_density_min -1.842
_refine_diff_density_rms 0.290
_refine_ls_extinction_method none
_refine_ls_goodness_of_fit_ref 1.039
_refine_ls_hydrogen_treatment riding
_refine_ls_matrix_type full
_refine_ls_number_parameters 550
_refine_ls_number_reflns 6796
_refine_ls_number_restraints 400
_refine_ls_restrained_S_all 1.040
_refine_ls_R_factor_all 0.1100
_refine_ls_R_factor_gt 0.0793
_refine_ls_shift/su_max 0.000
_refine_ls_shift/su_mean 0.000
_refine_ls_structure_factor_coef Fsqd
_refine_ls_weighting_details 'calc w=1/[\s^2^(Fo^2^)+(0.0937P)^2^+42.2868P] where P=(Fo^2^+2Fc^2^)/3'
_refine_ls_weighting_scheme calc
_refine_ls_wR_factor_gt 0.1886
_refine_ls_wR_factor_ref 0.2084
_reflns_number_gt 5085
_reflns_number_total 6796
_reflns_threshold_expression >2sigma(I)
_cod_data_source_file c5dt02723c2.cif
_cod_data_source_block added_by_encifer
_cod_depositor_comments
;
The following automatic conversions were performed:

'_symmetry_cell_setting' value 'Triclinic' changed to 'triclinic'
according to
/usr/data/users/saulius/crontab/automatic-downloads/rss-feeds/RSC/lib/dictionaries/cif_core.dic
dictionary named 'cif_core.dic' version 2.4.2 from 2011-04-26.

Automatic conversion script
Id: cif_fix_values 3271 2015-04-21 07:52:19Z andrius 

 Adding full bibliography for 7036621--7036627.cif.

The following automatic conversions were performed:

'_exptl_absorpt_correction_type' value 'multi-scans' was replaced
with the value 'multi-scan' as specified in the replacement file
'src/cod-tools/trunk/data/replacement-values/replacement_values.lst'.

Automatic conversion script
Id: cif_fix_values 5376 2017-05-30 11:51:03Z andrius 
;
_cod_original_cell_volume 1831.8(6)
_cod_original_sg_symbol_H-M P-1
_cod_database_code 7036625

loop_
_symmetry_equiv_pos_as_xyz
'x, y, z'
'-x, -y, -z'

loop_
_atom_site_label
_atom_site_type_symbol
_atom_site_fract_x
_atom_site_fract_y
_atom_site_fract_z
_atom_site_U_iso_or_equiv
_atom_site_adp_type
_atom_site_occupancy
_atom_site_symmetry_multiplicity
_atom_site_calc_flag
_atom_site_refinement_flags
Re1 Re 0.70340(6) 0.19535(5) 0.22744(3) 0.0205(2) Uani 1 1 d .
Ag1 Ag 0.72999(19) 0.63997(9) 0.11346(8) 0.0414(4) Uani 1 1 d .
C1 C 0.9258(17) 0.2762(12) 0.2402(8) 0.027(3) Uani 1 1 d U
C2 C 0.6912(16) 0.2230(10) 0.1141(8) 0.017(3) Uani 1 1 d U
C3 C 0.8146(17) 0.0958(12) 0.1908(9) 0.028(3) Uani 1 1 d U
O1 O 1.0625(13) 0.3216(9) 0.2464(7) 0.043(3) Uani 1 1 d U
O2 O 0.6943(13) 0.2385(8) 0.0456(6) 0.030(2) Uani 1 1 d U
O3 O 0.8863(12) 0.0401(8) 0.1674(6) 0.029(2) Uani 1 1 d U
N1 N 0.7289(14) 0.1607(12) 0.3580(8) 0.041(4) Uani 1 1 d U
C4 C 0.7722(18) 0.2275(17) 0.4230(10) 0.047(5) Uani 1 1 d U
H4 H 0.7994 0.2910 0.4139 0.057 Uiso 1 1 calc R
C5 C 0.777(2) 0.203(2) 0.5038(12) 0.072(5) Uani 1 1 d U
H5 H 0.8070 0.2513 0.5474 0.087 Uiso 1 1 calc R
C6 C 0.742(3) 0.116(2) 0.5231(14) 0.090(7) Uani 1 1 d U
H6 H 0.7439 0.1025 0.5783 0.108 Uiso 1 1 calc R
C7 C 0.702(2) 0.047(2) 0.4578(14) 0.074(6) Uani 1 1 d U
H7 H 0.6786 -0.0157 0.4682 0.089 Uiso 1 1 calc R
N2 N 0.4445(13) 0.1113(8) 0.2359(6) 0.015(2) Uani 1 1 d U
N3 N 0.5585(13) 0.2962(9) 0.2831(7) 0.024(3) Uani 1 1 d U
C8 C 0.6943(18) 0.0695(16) 0.3747(12) 0.050(5) Uani 1 1 d U
H8 H 0.6653 0.0211 0.3310 0.061 Uiso 1 1 calc R
C9 C 0.4304(17) -0.0135(11) 0.1222(9) 0.025(3) Uani 1 1 d U
H9A H 0.4603 -0.0742 0.1279 0.030 Uiso 1 1 calc R
H9B H 0.5303 0.0302 0.1087 0.030 Uiso 1 1 calc R
C10 C 0.3720(15) 0.0231(11) 0.2018(9) 0.021(3) Uani 1 1 d U
C11 C 0.2318(17) -0.0302(11) 0.2373(9) 0.024(3) Uani 1 1 d U
H11 H 0.1866 -0.0924 0.2149 0.029 Uiso 1 1 calc R
C12 C 0.1626(16) 0.0077(11) 0.3031(9) 0.023(3) Uani 1 1 d U
H12 H 0.0722 -0.0285 0.3263 0.027 Uiso 1 1 calc R
C13 C 0.2283(16) 0.1018(11) 0.3359(9) 0.022(3) Uani 1 1 d U
C14 C 0.3702(15) 0.1491(10) 0.2988(8) 0.020(2) Uani 1 1 d U
C15 C 0.1588(17) 0.1520(11) 0.4020(9) 0.025(3) Uani 1 1 d U
H15 H 0.0699 0.1192 0.4285 0.030 Uiso 1 1 calc R
C16 C 0.2178(17) 0.2439(12) 0.4264(8) 0.026(3) Uani 1 1 d U
H16 H 0.1719 0.2730 0.4705 0.031 Uiso 1 1 calc R
C17 C 0.4292(16) 0.2492(11) 0.3238(8) 0.020(3) Uani 1 1 d U
C18 C 0.3509(16) 0.2986(11) 0.3858(8) 0.023(3) Uani 1 1 d U
C19 C 0.4071(18) 0.3955(12) 0.4006(9) 0.030(3) Uani 1 1 d U
H19 H 0.3641 0.4291 0.4430 0.036 Uiso 1 1 calc R
C20 C 0.5239(18) 0.4425(12) 0.3544(9) 0.029(3) Uani 1 1 d U
H20 H 0.5560 0.5082 0.3629 0.035 Uiso 1 1 calc R
C21 C 0.5965(17) 0.3906(11) 0.2931(9) 0.027(3) Uani 1 1 d U
C22 C 0.699(2) 0.4465(12) 0.2326(10) 0.036(4) Uani 1 1 d U
H22A H 0.7538 0.4055 0.1981 0.043 Uiso 1 1 calc R
H22B H 0.7859 0.4965 0.2630 0.043 Uiso 1 1 calc R
S1 S 0.5536(6) 0.4974(3) 0.1671(2) 0.0327(10) Uani 1 1 d .
S2 S 0.7967(4) 0.7354(2) -0.0038(2) 0.0214(7) Uani 1 1 d .
S3 S 0.7414(4) 1.0265(2) -0.0385(2) 0.0196(7) Uani 1 1 d .
C23 C 0.7188(17) 0.8441(10) 0.0115(9) 0.021(3) Uani 1 1 d U
H23A H 0.5960 0.8305 0.0006 0.025 Uiso 1 1 calc R
H23B H 0.7480 0.8725 0.0689 0.025 Uiso 1 1 calc R
C24 C 0.7986(18) 0.9116(10) -0.0477(9) 0.022(3) Uani 1 1 d U
H24A H 0.7661 0.8822 -0.1046 0.027 Uiso 1 1 calc R
H24B H 0.9212 0.9210 -0.0381 0.027 Uiso 1 1 calc R
C25 C 0.6741(18) 0.6676(10) -0.0989(9) 0.024(3) Uani 1 1 d U
H25A H 0.6279 0.7106 -0.1321 0.028 Uiso 1 1 calc R
H25B H 0.7495 0.6388 -0.1323 0.028 Uiso 1 1 calc R
C26 C 0.5275(19) 0.5897(10) -0.0777(9) 0.025(3) Uani 1 1 d U
H26A H 0.4361 0.6186 -0.0590 0.030 Uiso 1 1 calc R
H26B H 0.5676 0.5583 -0.0321 0.030 Uiso 1 1 calc R
S4 S 0.7112(7) 0.8107(5) 0.2599(5) 0.122(4) Uani 1 1 d DU
O4 O 0.605(2) 0.7320(12) 0.2099(12) 0.131(8) Uani 1 1 d DU
O5 O 0.872(2) 0.8411(15) 0.2285(13) 0.139(9) Uani 1 1 d DU
O6 O 0.618(3) 0.8909(12) 0.2602(12) 0.129(8) Uani 1 1 d DU
C27 C 0.738(2) 0.7885(14) 0.3630(10) 0.141(11) Uani 1 1 d DU
F1 F 0.819(3) 0.7179(14) 0.3693(13) 0.186(10) Uani 1 1 d DU
F2 F 0.837(3) 0.8668(12) 0.4050(13) 0.208(12) Uani 1 1 d DU
F3 F 0.5856(18) 0.7623(18) 0.3962(9) 0.192(11) Uani 1 1 d DU
S6 S 1.0087(8) 0.4999(5) 0.4696(4) 0.0228(15) Uani 0.50 1 d PDU
O9 O 0.966(2) 0.4191(11) 0.4093(10) 0.032(5) Uani 0.50 1 d PDU
O8 O 0.901(2) 0.5656(11) 0.4638(12) 0.030(5) Uani 0.50 1 d PDU
O10 O 1.1847(15) 0.5400(13) 0.4854(12) 0.033(5) Uani 0.50 1 d PDU
C6A C 0.957(2) 0.4491(12) 0.5709(10) 0.029(5) Uani 0.50 1 d PDU
F9A F 0.993(2) 0.5217(11) 0.6301(8) 0.040(4) Uani 0.50 1 d PDU
F8A F 1.054(2) 0.3877(11) 0.5843(11) 0.045(5) Uani 0.50 1 d PDU
F10A F 0.7950(16) 0.4081(11) 0.5634(9) 0.034(4) Uani 0.50 1 d PDU
S10 S 0.0207(9) 0.5308(5) 0.0124(5) 0.0301(19) Uani 0.50 1 d PDU
O22 O 0.149(2) 0.4953(17) -0.0363(13) 0.052(7) Uani 0.50 1 d PDU
O23 O -0.036(3) 0.4357(13) 0.0569(13) 0.069(8) Uani 0.50 1 d PDU
C40 C 0.138(2) 0.6085(11) 0.0980(10) 0.040(7) Uani 0.50 1 d PDU
F20 F 0.3028(16) 0.6314(12) 0.0892(11) 0.036(4) Uani 0.50 1 d PDU
F21 F 0.094(2) 0.6898(11) 0.1125(11) 0.043(5) Uani 0.50 1 d PDU
F22 F 0.122(3) 0.5787(19) 0.1714(10) 0.091(10) Uani 0.50 1 d PDU
O21 O -0.114(2) 0.5530(16) -0.0199(15) 0.067(8) Uani 0.50 1 d PDU

loop_
_atom_site_aniso_label
_atom_site_aniso_U_11
_atom_site_aniso_U_22
_atom_site_aniso_U_33
_atom_site_aniso_U_23
_atom_site_aniso_U_13
_atom_site_aniso_U_12
Re1 0.0108(3) 0.0361(4) 0.0127(3) 0.0067(2) 0.00262(19) -0.0016(2)
Ag1 0.0758(10) 0.0188(7) 0.0243(7) 0.0033(5) 0.0196(6) -0.0080(6)
C1 0.016(6) 0.054(11) 0.009(7) 0.003(7) -0.001(5) 0.004(6)
C2 0.018(6) 0.020(7) 0.014(6) 0.002(5) 0.003(5) 0.003(6)
C3 0.014(7) 0.047(10) 0.020(8) 0.004(7) 0.005(6) -0.001(6)
O1 0.021(5) 0.068(9) 0.027(6) 0.000(6) 0.008(5) -0.016(5)
O2 0.033(6) 0.037(7) 0.020(5) 0.006(5) 0.003(4) 0.009(5)
O3 0.016(5) 0.045(7) 0.028(6) 0.013(5) 0.002(4) 0.011(5)
N1 0.010(6) 0.087(12) 0.023(7) 0.029(7) -0.002(5) -0.008(6)
C4 0.012(7) 0.113(15) 0.016(7) 0.005(8) -0.002(6) 0.011(8)
C5 0.033(9) 0.172(16) 0.019(8) 0.019(10) 0.008(7) 0.032(12)
C6 0.033(10) 0.20(2) 0.034(8) 0.059(10) 0.000(9) -0.004(14)
C7 0.020(8) 0.149(15) 0.054(10) 0.073(10) -0.006(8) -0.007(10)
N2 0.012(4) 0.021(4) 0.011(4) 0.006(3) -0.003(3) 0.002(3)
N3 0.013(5) 0.041(8) 0.012(6) 0.006(5) 0.002(4) -0.008(5)
C8 0.013(7) 0.091(14) 0.042(8) 0.046(9) -0.007(7) -0.015(8)
C9 0.016(6) 0.033(9) 0.028(7) 0.007(6) 0.000(5) 0.004(6)
C10 0.009(6) 0.033(8) 0.022(6) 0.015(6) -0.003(5) 0.003(5)
C11 0.021(7) 0.023(7) 0.029(7) 0.010(5) 0.005(5) 0.002(6)
C12 0.008(6) 0.036(7) 0.022(7) 0.008(5) -0.005(5) 0.001(5)
C13 0.010(6) 0.034(6) 0.023(7) 0.012(5) 0.001(5) 0.007(5)
C14 0.012(6) 0.033(6) 0.017(6) 0.016(5) -0.002(5) 0.007(5)
C15 0.014(6) 0.041(7) 0.020(7) 0.011(5) 0.007(5) 0.003(5)
C16 0.015(6) 0.047(7) 0.011(6) 0.000(6) 0.005(5) -0.003(6)
C17 0.014(6) 0.038(6) 0.007(6) 0.007(5) 0.000(4) 0.001(5)
C18 0.012(6) 0.043(6) 0.016(6) 0.009(5) 0.003(5) 0.005(5)
C19 0.026(7) 0.044(7) 0.020(7) 0.003(6) 0.003(5) 0.007(6)
C20 0.030(8) 0.035(8) 0.017(7) 0.000(6) -0.001(5) -0.003(6)
C21 0.021(7) 0.036(9) 0.017(7) 0.005(6) 0.003(5) -0.010(6)
C22 0.032(8) 0.042(10) 0.022(8) 0.000(7) 0.004(6) -0.017(7)
S1 0.058(3) 0.0151(19) 0.0187(19) 0.0003(15) 0.0127(17) -0.0094(18)
S2 0.0250(17) 0.0158(18) 0.0237(18) 0.0064(14) 0.0054(14) 0.0022(14)
S3 0.0194(16) 0.0186(19) 0.0191(17) 0.0005(14) -0.0041(13) 0.0031(14)
C23 0.019(7) 0.015(7) 0.028(8) -0.002(6) 0.010(6) -0.003(6)
C24 0.024(7) 0.029(8) 0.016(7) 0.008(6) 0.006(5) 0.009(6)
C25 0.033(8) 0.017(7) 0.019(7) 0.004(6) 0.002(6) 0.002(6)
C26 0.036(8) 0.022(8) 0.014(7) 0.001(6) 0.007(6) -0.002(6)
S4 0.050(3) 0.098(5) 0.173(7) -0.119(6) 0.068(4) -0.048(3)
O4 0.104(15) 0.137(19) 0.135(18) -0.016(15) 0.039(14) -0.013(14)
O5 0.137(19) 0.121(19) 0.15(2) 0.023(16) 0.046(17) -0.011(15)
O6 0.18(2) 0.107(17) 0.097(16) -0.007(13) -0.020(15) 0.051(17)
C27 0.15(2) 0.22(3) 0.11(2) 0.022(18) 0.082(19) 0.135(15)
F1 0.23(2) 0.22(2) 0.17(2) 0.085(18) 0.080(19) 0.15(2)
F2 0.153(16) 0.171(17) 0.33(4) 0.13(2) -0.02(2) 0.077(14)
F3 0.092(11) 0.44(4) 0.054(10) 0.023(16) 0.028(9) 0.071(14)
S6 0.022(3) 0.019(4) 0.026(4) -0.002(4) 0.004(3) 0.002(3)
O9 0.045(12) 0.018(11) 0.023(11) -0.003(9) 0.003(9) -0.014(9)
O8 0.038(12) 0.019(11) 0.032(12) 0.009(9) 0.007(9) 0.002(9)
O10 0.026(11) 0.037(13) 0.037(13) -0.006(10) 0.007(9) 0.008(10)
C6A 0.037(10) 0.029(14) 0.022(13) -0.003(10) 0.003(11) 0.010(9)
F9A 0.055(11) 0.039(10) 0.026(10) -0.008(8) -0.005(8) 0.017(8)
F8A 0.050(10) 0.045(11) 0.042(11) -0.008(9) -0.007(9) 0.023(9)
F10A 0.033(7) 0.042(11) 0.025(9) 0.005(8) 0.018(7) 0.002(7)
S10 0.025(4) 0.035(5) 0.031(5) -0.004(4) 0.006(3) 0.011(4)
O22 0.028(12) 0.061(17) 0.065(17) -0.028(14) -0.014(11) 0.027(12)
O23 0.046(15) 0.11(2) 0.053(17) -0.013(16) -0.007(13) 0.020(15)
C40 0.037(11) 0.058(17) 0.048(16) 0.038(15) 0.032(14) 0.042(14)
F20 0.030(8) 0.047(12) 0.033(10) 0.007(8) 0.003(7) 0.015(8)
F21 0.053(11) 0.038(11) 0.042(11) -0.005(8) 0.020(9) 0.019(9)
F22 0.039(11) 0.17(2) 0.079(16) 0.104(18) 0.002(10) 0.014(14)
O21 0.062(17) 0.029(15) 0.11(2) -0.022(15) 0.017(17) 0.028(13)

loop_
_atom_type_symbol
_atom_type_description
_atom_type_scat_dispersion_real
_atom_type_scat_dispersion_imag
_atom_type_scat_source
C C 0.0033 0.0016 'International Tables Vol C Tables 4.2.6.8 and 6.1.1.4'
H H 0.0000 0.0000 'International Tables Vol C Tables 4.2.6.8 and 6.1.1.4'
N N 0.0061 0.0033 'International Tables Vol C Tables 4.2.6.8 and 6.1.1.4'
O O 0.0106 0.0060 'International Tables Vol C Tables 4.2.6.8 and 6.1.1.4'
F F 0.0171 0.0103 'International Tables Vol C Tables 4.2.6.8 and 6.1.1.4'
S S 0.1246 0.1234 'International Tables Vol C Tables 4.2.6.8 and 6.1.1.4'
Ag Ag -0.8971 1.1015 'International Tables Vol C Tables 4.2.6.8 and 6.1.1.4'
Re Re -1.0185 7.2310 'International Tables Vol C Tables 4.2.6.8 and 6.1.1.4'

loop_
_geom_angle_atom_site_label_1
_geom_angle_atom_site_label_2
_geom_angle_atom_site_label_3
_geom_angle
_geom_angle_site_symmetry_1
_geom_angle_site_symmetry_3
C2 Re1 C3 86.9(6) . .
C2 Re1 C1 86.7(6) . .
C3 Re1 C1 86.0(6) . .
C2 Re1 N3 100.1(5) . .
C3 Re1 N3 171.5(5) . .
C1 Re1 N3 99.0(6) . .
C2 Re1 N1 177.2(5) . .
C3 Re1 N1 90.7(6) . .
C1 Re1 N1 91.8(5) . .
N3 Re1 N1 82.4(5) . .
C2 Re1 N2 101.8(5) . .
C3 Re1 N2 99.8(5) . .
C1 Re1 N2 169.9(5) . .
N3 Re1 N2 74.2(4) . .
N1 Re1 N2 80.0(4) . .
O4 Ag1 S2 106.4(5) . .
O4 Ag1 S1 86.3(5) . .
S2 Ag1 S1 148.81(14) . .
O1 C1 Re1 177.0(15) . .
O2 C2 Re1 175.5(11) . .
O3 C3 Re1 176.5(13) . .
C4 N1 C8 117.4(15) . .
C4 N1 Re1 122.3(13) . .
C8 N1 Re1 120.2(12) . .
N1 C4 C5 120(2) . .
C6 C5 C4 125(3) . .
C5 C6 C7 116(2) . .
C6 C7 C8 121(2) . .
C14 N2 C10 117.5(11) . .
C14 N2 Re1 111.0(9) . .
C10 N2 Re1 129.7(9) . .
C21 N3 C17 119.2(13) . .
C21 N3 Re1 129.6(9) . .
C17 N3 Re1 110.1(10) . .
N1 C8 C7 120(2) . .
C10 C9 S3 108.9(9) . 2_665
N2 C10 C11 120.2(13) . .
N2 C10 C9 118.6(12) . .
C11 C10 C9 120.9(13) . .
C12 C11 C10 121.3(14) . .
C11 C12 C13 119.4(13) . .
C12 C13 C14 115.8(13) . .
C12 C13 C15 124.6(12) . .
C14 C13 C15 119.6(14) . .
N2 C14 C13 125.5(14) . .
N2 C14 C17 116.7(11) . .
C13 C14 C17 117.5(13) . .
C16 C15 C13 122.2(13) . .
C15 C16 C18 121.2(13) . .
N3 C17 C18 121.0(13) . .
N3 C17 C14 117.3(12) . .
C18 C17 C14 121.6(12) . .
C19 C18 C17 117.3(13) . .
C19 C18 C16 125.1(14) . .
C17 C18 C16 117.5(14) . .
C20 C19 C18 121.2(15) . .
C19 C20 C21 119.3(15) . .
N3 C21 C20 121.1(13) . .
N3 C21 C22 121.5(14) . .
C20 C21 C22 116.9(15) . .
C21 C22 S1 108.1(11) . .
C26 S1 C22 106.9(8) 2_665 .
C26 S1 Ag1 107.6(5) 2_665 .
C22 S1 Ag1 106.9(5) . .
C23 S2 C25 105.9(7) . .
C23 S2 Ag1 110.0(5) . .
C25 S2 Ag1 107.1(5) . .
C24 S3 C9 103.1(7) . 2_665
C24 C23 S2 108.9(9) . .
C23 C24 S3 115.2(9) . .
C26 C25 S2 111.9(10) . .
C25 C26 S1 111.9(9) . 2_665
O4 S4 O5 113.5(11) . .
O4 S4 O6 106.7(11) . .
O5 S4 O6 108.2(11) . .
O4 S4 C27 111.5(11) . .
O5 S4 C27 110.5(11) . .
O6 S4 C27 106.1(9) . .
S4 O4 Ag1 118.6(10) . .
F1 C27 F2 107.8(16) . .
F1 C27 F3 106.7(15) . .
F2 C27 F3 112.6(15) . .
F1 C27 S4 110.7(13) . .
F2 C27 S4 107.0(14) . .
F3 C27 S4 112.0(12) . .
S6 S6 C6A 136.0(15) 2_766 2_766
S6 S6 O10 93.2(11) 2_766 .
C6A S6 O10 70.5(12) 2_766 .
S6 S6 O8 88.8(11) 2_766 .
C6A S6 O8 64.8(12) 2_766 .
O10 S6 O8 115.5(11) . .
S6 S6 O9 125.3(12) 2_766 .
C6A S6 O9 98.3(11) 2_766 .
O10 S6 O9 115.3(10) . .
O8 S6 O9 115.0(11) . .
S6 S6 F9A 167.6(12) 2_766 2_766
C6A S6 F9A 55.2(10) 2_766 2_766
O10 S6 F9A 96.7(11) . 2_766
O8 S6 F9A 93.7(11) . 2_766
O9 S6 F9A 43.1(9) . 2_766
S6 S6 O8 55.6(8) 2_766 2_766
C6A S6 O8 140.4(12) 2_766 2_766
O10 S6 O8 71.2(10) . 2_766
O8 S6 O8 144.4(6) . 2_766
O9 S6 O8 89.3(10) . 2_766
F9A S6 O8 121.0(9) 2_766 2_766
S6 S6 O10 52.7(8) 2_766 2_766
C6A S6 O10 132.1(12) 2_766 2_766
O10 S6 O10 145.9(6) . 2_766
O8 S6 O10 69.2(10) . 2_766
O9 S6 O10 89.1(9) . 2_766
F9A S6 O10 117.1(10) 2_766 2_766
O8 S6 O10 86.5(8) 2_766 2_766
S6 S6 C6A 22.5(8) 2_766 .
C6A S6 C6A 158.5(8) 2_766 .
O10 S6 C6A 102.3(9) . .
O8 S6 C6A 102.9(9) . .
O9 S6 C6A 103.0(9) . .
F9A S6 C6A 146.1(8) 2_766 .
O8 S6 C6A 43.8(7) 2_766 .
O10 S6 C6A 46.4(7) 2_766 .
S6 S6 F10A 118.1(10) 2_766 2_766
C6A S6 F10A 36.6(10) 2_766 2_766
O10 S6 F10A 33.9(9) . 2_766
O8 S6 F10A 91.7(10) . 2_766
O9 S6 F10A 110.0(9) . 2_766
F9A S6 F10A 74.1(7) 2_766 2_766
O8 S6 F10A 104.5(9) 2_766 2_766
O10 S6 F10A 157.7(9) 2_766 2_766
C6A S6 F10A 133.7(7) . 2_766
S6 S6 F8A 114.5(10) 2_766 2_766
C6A S6 F8A 34.1(10) 2_766 2_766
O10 S6 F8A 95.9(10) . 2_766
O8 S6 F8A 30.8(8) . 2_766
O9 S6 F8A 108.0(10) . 2_766
F9A S6 F8A 71.9(7) 2_766 2_766
O8 S6 F8A 161.9(9) 2_766 2_766
O10 S6 F8A 98.7(9) 2_766 2_766
C6A S6 F8A 132.4(7) . 2_766
F10A S6 F8A 65.2(6) 2_766 2_766
S6 S6 O9 32.5(8) 2_766 2_766
C6A S6 O9 103.8(11) 2_766 2_766
O10 S6 O9 75.2(9) . 2_766
O8 S6 O9 73.2(9) . 2_766
O9 S6 O9 157.8(6) . 2_766
F9A S6 O9 158.9(8) 2_766 2_766
O8 S6 O9 75.4(7) 2_766 2_766
O10 S6 O9 74.3(7) 2_766 2_766
C6A S6 O9 54.8(6) . 2_766
F10A S6 O9 89.6(7) 2_766 2_766
F8A S6 O9 89.3(7) 2_766 2_766
F9A O9 S6 77.4(11) 2_766 .
F9A O9 C6A 44.1(9) 2_766 2_766
S6 O9 C6A 33.2(6) . 2_766
F9A O9 S6 99.5(10) 2_766 2_766
S6 O9 S6 22.2(6) . 2_766
C6A O9 S6 55.3(7) 2_766 2_766
F8A O8 C6A 64.3(13) 2_766 2_766
F8A O8 S6 108.2(14) 2_766 .
C6A O8 S6 44.0(8) 2_766 .
F8A O8 S6 136.2(15) 2_766 2_766
C6A O8 S6 75.0(10) 2_766 2_766
S6 O8 S6 35.6(6) . 2_766
F10A O10 S6 102.0(14) 2_766 .
F10A O10 C6A 59.5(13) 2_766 2_766
S6 O10 C6A 42.5(8) . 2_766
F10A O10 S6 126.2(14) 2_766 2_766
S6 O10 S6 34.1(6) . 2_766
C6A O10 S6 70.9(10) 2_766 2_766
S6 C6A F10A 115.2(16) 2_766 .
S6 C6A F8A 119.8(16) 2_766 .
F10A C6A F8A 111.5(15) . .
S6 C6A F9A 84.7(14) 2_766 .
F10A C6A F9A 112.2(14) . .
F8A C6A F9A 110.5(14) . .
S6 C6A O8 71.2(13) 2_766 2_766
F10A C6A O8 136.7(16) . 2_766
F8A C6A O8 48.8(12) . 2_766
F9A C6A O8 111.1(16) . 2_766
S6 C6A O10 67.0(12) 2_766 2_766
F10A C6A O10 48.2(11) . 2_766
F8A C6A O10 140.2(16) . 2_766
F9A C6A O10 109.1(15) . 2_766
O8 C6A O10 117.3(17) 2_766 2_766
S6 C6A O9 48.5(9) 2_766 2_766
F10A C6A O9 122.9(14) . 2_766
F8A C6A O9 123.5(14) . 2_766
F9A C6A O9 36.2(9) . 2_766
O8 C6A O9 94.1(13) 2_766 2_766
O10 C6A O9 91.2(12) 2_766 2_766
S6 C6A S6 21.5(8) 2_766 .
F10A C6A S6 108.1(11) . .
F8A C6A S6 108.3(12) . .
F9A C6A S6 106.0(12) . .
O8 C6A S6 61.2(11) 2_766 .
O10 C6A S6 62.7(10) 2_766 .
O9 C6A S6 69.9(8) 2_766 .
O9 F9A C6A 99.7(14) 2_766 .
O9 F9A S6 59.6(9) 2_766 2_766
C6A F9A S6 40.1(8) . 2_766
O8 F8A C6A 67.0(12) 2_766 .
O8 F8A S6 41.0(8) 2_766 2_766
C6A F8A S6 26.1(8) . 2_766
O10 F10A C6A 72.3(12) 2_766 .
O10 F10A S6 44.1(8) 2_766 2_766
C6A F10A S6 28.2(8) . 2_766
S10 S10 O23 93.6(13) 2_565 2_565
S10 S10 O21 88.3(13) 2_565 .
O23 S10 O21 65.4(14) 2_565 .
S10 S10 O22 74.4(12) 2_565 2_565
O23 S10 O22 116.6(14) 2_565 2_565
O21 S10 O22 52.5(13) . 2_565
S10 S10 O22 68.4(12) 2_565 .
O23 S10 O22 66.8(12) 2_565 .
O21 S10 O22 124.7(13) . .
O22 S10 O22 142.8(6) 2_565 .
S10 S10 O21 55.3(10) 2_565 2_565
O23 S10 O21 112.2(13) 2_565 2_565
O21 S10 O21 143.6(7) . 2_565
O22 S10 O21 109.9(13) 2_565 2_565
O22 S10 O21 46.7(12) . 2_565
S10 S10 O23 51.4(12) 2_565 .
O23 S10 O23 144.9(7) 2_565 .
O21 S10 O23 108.0(12) . .
O22 S10 O23 59.6(11) 2_565 .
O22 S10 O23 95.5(10) . .
O21 S10 O23 51.4(11) 2_565 .
S10 S10 C40 148.6(13) 2_565 .
O23 S10 C40 113.0(11) 2_565 .
O21 S10 C40 117.2(11) . .
O22 S10 C40 105.6(9) 2_565 .
O22 S10 C40 106.0(9) . .
O21 S10 C40 97.5(9) 2_565 .
O23 S10 C40 100.7(9) . .
O21 O22 S10 57.6(12) 2_565 2_565
O21 O22 S10 70.3(13) 2_565 .
S10 O22 S10 37.2(6) 2_565 .
O21 O22 O23 118.6(18) 2_565 2_565
S10 O22 O23 66.2(10) 2_565 2_565
S10 O22 O23 49.7(9) . 2_565
S10 O23 O21 58.1(11) 2_565 2_565
S10 O23 O22 63.5(11) 2_565 2_565
O21 O23 O22 115.4(18) 2_565 2_565
S10 O23 S10 35.1(7) 2_565 .
O21 O23 S10 62.5(11) 2_565 .
O22 O23 S10 54.2(10) 2_565 .
F22 C40 F21 99.5(18) . .
F22 C40 F20 107.0(17) . .
F21 C40 F20 104.2(16) . .
F22 C40 S10 115.7(14) . .
F21 C40 S10 116.0(13) . .
F20 C40 S10 113.0(12) . .
O22 O21 S10 69.8(13) 2_565 .
O22 O21 O23 124.7(18) 2_565 2_565
S10 O21 O23 56.5(11) . 2_565
O22 O21 S10 63.0(11) 2_565 2_565
S10 O21 S10 36.4(7) . 2_565
O23 O21 S10 66.2(10) 2_565 2_565

loop_
_geom_bond_atom_site_label_1
_geom_bond_atom_site_label_2
_geom_bond_distance
_geom_bond_site_symmetry_2
Re1 C2 1.906(13) .
Re1 C3 1.918(17) .
Re1 C1 1.921(15) .
Re1 N3 2.214(13) .
Re1 N1 2.214(12) .
Re1 N2 2.215(10) .
Ag1 O4 2.365(18) .
Ag1 S2 2.470(4) .
Ag1 S1 2.522(4) .
C1 O1 1.157(17) .
C2 O2 1.148(16) .
C3 O3 1.136(18) .
N1 C4 1.34(2) .
N1 C8 1.35(2) .
C4 C5 1.38(3) .
C5 C6 1.30(4) .
C6 C7 1.36(4) .
C7 C8 1.41(2) .
N2 C14 1.342(17) .
N2 C10 1.343(18) .
N3 C21 1.33(2) .
N3 C17 1.368(17) .
C9 C10 1.49(2) .
C9 S3 1.834(14) 2_665
C10 C11 1.422(18) .
C11 C12 1.36(2) .
C12 C13 1.40(2) .
C13 C14 1.411(18) .
C13 C15 1.44(2) .
C14 C17 1.44(2) .
C15 C16 1.33(2) .
C16 C18 1.435(19) .
C17 C18 1.432(19) .
C18 C19 1.38(2) .
C19 C20 1.35(2) .
C20 C21 1.42(2) .
C21 C22 1.51(2) .
C22 S1 1.832(18) .
S1 C26 1.817(14) 2_665
S2 C23 1.815(14) .
S2 C25 1.848(14) .
S3 C24 1.814(14) .
S3 C9 1.834(14) 2_665
C23 C24 1.512(18) .
C25 C26 1.542(19) .
C26 S1 1.817(14) 2_665
S4 O4 1.425(13) .
S4 O5 1.426(13) .
S4 O6 1.506(13) .
S4 C27 1.729(17) .
C27 F1 1.327(16) .
C27 F2 1.341(17) .
C27 F3 1.371(16) .
S6 S6 0.999(13) 2_766
S6 C6A 1.040(17) 2_766
S6 O10 1.416(13) .
S6 O8 1.416(13) .
S6 O9 1.421(12) .
S6 F9A 1.608(16) 2_766
S6 O8 1.715(16) 2_766
S6 O10 1.779(16) 2_766
S6 C6A 1.891(17) .
S6 F10A 1.991(15) 2_766
S6 F8A 2.051(16) 2_766
S6 O9 2.158(15) 2_766
O9 F9A 1.13(2) 2_766
O9 C6A 1.88(2) 2_766
O9 S6 2.158(15) 2_766
O8 F8A 1.11(2) 2_766
O8 C6A 1.35(2) 2_766
O8 S6 1.715(16) 2_766
O10 F10A 1.14(2) 2_766
O10 C6A 1.45(2) 2_766
O10 S6 1.779(16) 2_766
C6A S6 1.040(17) 2_766
C6A F10A 1.312(16) .
C6A F8A 1.325(16) .
C6A F9A 1.326(16) .
C6A O8 1.35(2) 2_766
C6A O10 1.45(2) 2_766
C6A O9 1.88(2) 2_766
F9A O9 1.13(2) 2_766
F9A S6 1.608(16) 2_766
F8A O8 1.11(2) 2_766
F8A S6 2.051(16) 2_766
F10A O10 1.14(2) 2_766
F10A S6 1.991(15) 2_766
S10 S10 0.929(14) 2_565
S10 O23 1.26(2) 2_565
S10 O21 1.287(13) .
S10 O22 1.43(2) 2_565
S10 O22 1.481(13) .
S10 O21 1.565(19) 2_565
S10 O23 1.614(15) .
S10 C40 1.781(13) .
O22 O21 1.21(3) 2_565
O22 S10 1.43(2) 2_565
O22 O23 1.52(3) 2_565
O23 S10 1.26(2) 2_565
O23 O21 1.38(3) 2_565
O23 O22 1.52(3) 2_565
C40 F22 1.303(17) .
C40 F21 1.303(16) .
C40 F20 1.327(16) .
O21 O22 1.21(3) 2_565
O21 O23 1.38(3) 2_565
O21 S10 1.565(19) 2_565
